data_2223676
loop_
_publ_author_name
'Portis, Bobby'
'Dey, Kalpana R.'
'Saeed, Musabbir A.'
'Powell, Douglas R.'
'Hossain, Md. Alamgir'

_publ_section_title
;
 1,3-Phenylenediammonium dinitrate
;
_journal_coeditor_code CI2920
_journal_issue 11
_journal_name_full 'Acta Crystallographica Section E'
_journal_page_first o2601
_journal_paper_doi 10.1107/S1600536809039166
_journal_volume 65
_journal_year 2009
_chemical_formula_iupac 'C6 H10 N2 2+, 2N O3 -'
_chemical_formula_moiety 'C6 H10 N2 2+, 2(N O3 -)'
_chemical_formula_sum 'C6 H10 N4 O6'
_chemical_formula_weight 234.18
_chemical_name_systematic
;
1,3-Phenylenediammonium dinitrate
;
_space_group_IT_number 15
_symmetry_cell_setting monoclinic
_symmetry_space_group_name_Hall '-C 2yc'
_symmetry_space_group_name_H-M 'C 1 2/c 1'
_atom_sites_solution_hydrogens geom
_atom_sites_solution_primary direct
_atom_sites_solution_secondary difmap
_audit_creation_method SHELXL-97
_cell_angle_alpha 90.00
_cell_angle_beta 115.506(6)
_cell_angle_gamma 90.00
_cell_formula_units_Z 4
_cell_length_a 16.2548(12)
_cell_length_b 9.6212(8)
_cell_length_c 7.1070(6)
_cell_measurement_reflns_used 3468
_cell_measurement_temperature 100(2)
_cell_measurement_theta_max 69.5
_cell_measurement_theta_min 5.5
_cell_volume 1003.15(15)
_computing_cell_refinement 'SAINT (Bruker, 1998)'
_computing_data_collection 'SMART (Bruker, 1998)'
_computing_data_reduction 'SAINT (Bruker, 1998)'
_computing_molecular_graphics 'SHELXTL (Sheldrick, 2008)'
_computing_publication_material 'SHELXTL (Sheldrick, 2008)'
_computing_structure_refinement 'SHELXTL (Sheldrick, 2008)'
_computing_structure_solution 'SHELXTL (Sheldrick, 2008)'
_diffrn_ambient_temperature 100(2)
_diffrn_measured_fraction_theta_full 0.999
_diffrn_measured_fraction_theta_max 0.989
_diffrn_measurement_device_type 'Bruker APEX CCD area-detector'
_diffrn_measurement_method '\f and \w'
_diffrn_radiation_monochromator graphite
_diffrn_radiation_source 'fine-focus sealed tube'
_diffrn_radiation_type CuK\a
_diffrn_radiation_wavelength 1.54178
_diffrn_reflns_av_R_equivalents 0.0359
_diffrn_reflns_av_sigmaI/netI 0.0222
_diffrn_reflns_limit_h_max 18
_diffrn_reflns_limit_h_min -19
_diffrn_reflns_limit_k_max 11
_diffrn_reflns_limit_k_min -11
_diffrn_reflns_limit_l_max 8
_diffrn_reflns_limit_l_min -8
_diffrn_reflns_number 5278
_diffrn_reflns_theta_full 67.00
_diffrn_reflns_theta_max 69.54
_diffrn_reflns_theta_min 5.50
_diffrn_standards_number 0
_exptl_absorpt_coefficient_mu 1.221
_exptl_absorpt_correction_T_max 0.761
_exptl_absorpt_correction_T_min 0.562
_exptl_absorpt_correction_type multi-scan
_exptl_absorpt_process_details '(SADABS; Sheldrick, 2007)'
_exptl_crystal_colour colorless
_exptl_crystal_density_diffrn 1.551
_exptl_crystal_density_method 'not measured'
_exptl_crystal_description Block
_exptl_crystal_F_000 488
_exptl_crystal_size_max 0.53
_exptl_crystal_size_mid 0.50
_exptl_crystal_size_min 0.24
_refine_diff_density_max 0.264
_refine_diff_density_min -0.200
_refine_ls_extinction_coef 0.0046(5)
_refine_ls_extinction_expression Fc^*^=kFc[1+0.001xFc^2^\l^3^/sin(2\q)]^-1/4^
_refine_ls_extinction_method 'SHELXTL (Sheldrick, 2008)'
_refine_ls_goodness_of_fit_ref 1.005
_refine_ls_hydrogen_treatment mixed
_refine_ls_matrix_type full
_refine_ls_number_parameters 84
_refine_ls_number_reflns 942
_refine_ls_number_restraints 0
_refine_ls_restrained_S_all 1.005
_refine_ls_R_factor_all 0.0356
_refine_ls_R_factor_gt 0.0331
_refine_ls_shift/su_max 0.001
_refine_ls_shift/su_mean 0.000
_refine_ls_structure_factor_coef Fsqd
_refine_ls_weighting_details 'calc w=1/[\s^2^(Fo^2^)+(0.054P)^2^+1.07P] where P=(Fo^2^+2Fc^2^)/3'
_refine_ls_weighting_scheme calc
_refine_ls_wR_factor_gt 0.0892
_refine_ls_wR_factor_ref 0.0915
_reflns_number_gt 882
_reflns_number_total 942
_reflns_threshold_expression I>2\s(I)
_cod_data_source_file ci2920.cif
_cod_data_source_block I
_cod_depositor_comments
;
The following automatic conversions were performed:
'_symmetry_cell_setting' value 'Monoclinic' changed to 'monoclinic'
according to '/home/saulius/struct/CIF-dictionaries/cif_core.dic'
dictionary named 'cif_core.dic' version 2.4.1 from 2010-06-29.

Automatic conversion script
Id: cif_fix_enum 1527 2010-12-29 10:47:43Z saulius 

The following automatic conversions were performed:

'_symmetry_cell_setting' value 'Monoclinic' changed to 'monoclinic'
according to /home/saulius/struct/CIF-dictionaries/cif_core.dic
dictionary named 'cif_core.dic' version 2.4.1 from 2010-06-29.

Automatic conversion script
Id: cif_fix_values 1715 2011-07-08 13:25:40Z adriana 
;
_cod_original_cell_volume 1003.14(14)
_cod_original_sg_symbol_H-M 'C 2/c'
_cod_database_code 2223676
_cod_database_fobs_code 2223676

loop_
_symmetry_equiv_pos_as_xyz
'x, y, z'
'-x, y, -z+1/2'
'x+1/2, y+1/2, z'
'-x+1/2, y+1/2, -z+1/2'
'-x, -y, -z'
'x, -y, z-1/2'
'-x+1/2, -y+1/2, -z'
'x+1/2, -y+1/2, z-1/2'

loop_
_atom_site_type_symbol
_atom_site_label
_atom_site_fract_x
_atom_site_fract_y
_atom_site_fract_z
_atom_site_U_iso_or_equiv
_atom_site_adp_type
_atom_site_calc_flag
_atom_site_refinement_flags
_atom_site_occupancy
_atom_site_disorder_assembly
_atom_site_disorder_group
N N1A 0.16571(7) 0.19642(12) 1.08086(17) 0.0129(3) Uani d . 1 . .
O O1A 0.11343(7) 0.11334(11) 0.94063(14) 0.0171(3) Uani d . 1 . .
O O2A 0.17425(7) 0.31761(10) 1.03487(16) 0.0205(3) Uani d . 1 . .
O O3A 0.20794(7) 0.15171(11) 1.26369(14) 0.0170(3) Uani d . 1 . .
C C1 0.0000 0.16909(19) 0.2500 0.0119(4) Uani d S 1 . .
H H1 0.0000 0.0703 0.2500 0.014 Uiso calc SR 1 . .
C C2 0.06684(9) 0.24329(14) 0.40956(19) 0.0125(3) Uani d . 1 . .
C C3 0.06855(9) 0.38745(15) 0.4119(2) 0.0148(3) Uani d . 1 . .
H H3 0.1156 0.4364 0.5218 0.018 Uiso calc R 1 . .
C C4 0.0000 0.4588(2) 0.2500 0.0167(4) Uani d S 1 . .
H H4 0.0000 0.5575 0.2500 0.020 Uiso calc SR 1 . .
N N5 0.13746(8) 0.16679(12) 0.58086(17) 0.0136(3) Uani d . 1 . .
H H5A 0.1261(12) 0.1620(17) 0.700(3) 0.016 Uiso d . 1 . .
H H5B 0.1409(11) 0.079(2) 0.535(3) 0.016 Uiso d . 1 . .
H H5C 0.1918(13) 0.2147(19) 0.624(3) 0.016 Uiso d . 1 . .

loop_
_atom_site_aniso_label
_atom_site_aniso_U_11
_atom_site_aniso_U_22
_atom_site_aniso_U_33
_atom_site_aniso_U_12
_atom_site_aniso_U_13
_atom_site_aniso_U_23
N1A 0.0125(6) 0.0140(6) 0.0121(6) 0.0001(4) 0.0053(4) -0.0013(4)
O1A 0.0187(5) 0.0179(5) 0.0115(5) -0.0058(4) 0.0034(4) -0.0038(4)
O2A 0.0234(6) 0.0108(5) 0.0243(6) -0.0001(4) 0.0075(4) 0.0016(4)
O3A 0.0154(5) 0.0232(6) 0.0100(5) -0.0005(4) 0.0032(4) 0.0017(4)
C1 0.0139(9) 0.0107(9) 0.0117(9) 0.000 0.0062(7) 0.000
C2 0.0122(7) 0.0161(7) 0.0097(6) 0.0005(5) 0.0053(5) 0.0011(5)
C3 0.0157(7) 0.0151(7) 0.0138(7) -0.0031(5) 0.0065(6) -0.0034(5)
C4 0.0215(10) 0.0119(9) 0.0191(9) 0.000 0.0112(8) 0.000
N5 0.0133(6) 0.0149(6) 0.0098(6) -0.0005(4) 0.0022(5) -0.0005(4)

loop_
_atom_type_symbol
_atom_type_description
_atom_type_scat_dispersion_real
_atom_type_scat_dispersion_imag
_atom_type_scat_source
C C 0.0181 0.0091 'International Tables Vol C Tables 4.2.6.8 and 6.1.1.4'
H H 0.0000 0.0000 'International Tables Vol C Tables 4.2.6.8 and 6.1.1.4'
N N 0.0311 0.0180 'International Tables Vol C Tables 4.2.6.8 and 6.1.1.4'
O O 0.0492 0.0322 'International Tables Vol C Tables 4.2.6.8 and 6.1.1.4'

loop_
_geom_angle_atom_site_label_1
_geom_angle_atom_site_label_2
_geom_angle_atom_site_label_3
_geom_angle_site_symmetry_1
_geom_angle_site_symmetry_3
_geom_angle
_geom_angle_publ_flag
O2A N1A O3A . . 121.59(11) ?
O2A N1A O1A . . 119.88(11) ?
O3A N1A O1A . . 118.53(11) ?
C2 C1 C2 2 . 117.89(17) ?
C2 C1 H1 . . 121.1 ?
C1 C2 C3 . . 122.02(12) ?
C1 C2 N5 . . 118.72(13) ?
C3 C2 N5 . . 119.26(11) ?
C2 C3 C4 . . 118.62(12) ?
C2 C3 H3 . . 120.7 ?
C4 C3 H3 . . 120.7 ?
C3 C4 C3 2 . 120.83(18) ?
C3 C4 H4 . . 119.6 ?
C2 N5 H5A . . 112.7(10) ?
C2 N5 H5B . . 108.4(11) ?
H5A N5 H5B . . 109.8(14) ?
C2 N5 H5C . . 108.7(11) ?
H5A N5 H5C . . 104.8(15) ?
H5B N5 H5C . . 112.5(15) ?

loop_
_geom_bond_atom_site_label_1
_geom_bond_atom_site_label_2
_geom_bond_site_symmetry_2
_geom_bond_distance
_geom_bond_publ_flag
N1A O2A . 1.2348(16) ?
N1A O3A . 1.2556(15) ?
N1A O1A . 1.2747(15) ?
C1 C2 . 1.3838(16) ?
C1 H1 . 0.95 ?
C2 C3 . 1.387(2) ?
C2 N5 . 1.4621(16) ?
C3 C4 . 1.3901(16) ?
C3 H3 . 0.95 ?
C4 H4 . 0.95 ?
N5 H5A . 0.943(19) ?
N5 H5B . 0.92(2) ?
N5 H5C . 0.924(19) ?

loop_
_geom_hbond_atom_site_label_D
_geom_hbond_atom_site_label_H
_geom_hbond_atom_site_label_A
_geom_hbond_site_symmetry_A
_geom_hbond_distance_DH
_geom_hbond_distance_HA
_geom_hbond_distance_DA
_geom_hbond_angle_DHA
N5 H5A O1A . 0.94(2) 1.87(2) 2.7955(15) 168(2)
N5 H5B O1A 6 0.92(2) 1.95(2) 2.8416(16) 163(2)
N5 H5C O3A 7_557 0.92(2) 1.96(2) 2.8626(16) 167(2)

loop_
_geom_torsion_atom_site_label_1
_geom_torsion_atom_site_label_2
_geom_torsion_atom_site_label_3
_geom_torsion_atom_site_label_4
_geom_torsion_site_symmetry_1
_geom_torsion_site_symmetry_2
_geom_torsion_site_symmetry_3
_geom_torsion_site_symmetry_4
_geom_torsion
_geom_torsion_publ_flag
C2 C1 C2 C3 2 . . . -0.49(9) ?
C2 C1 C2 N5 2 . . . 179.28(13) ?
C1 C2 C3 C4 . . . . 0.97(17) ?
N5 C2 C3 C4 . . . . -178.80(10) ?
C2 C3 C4 C3 . . . 2 -0.47(8) ?
